data_4346177
loop_
_publ_author_name
'Aich, Krishnendu'
'Goswami, Shyamaprosad'
'Das, Sangita'
'Mukhopadhyay, Chitrangada Das'
'Quah, Ching Kheng'
'Fun, Hoong-Kun'

_publ_section_title
;
 Cd(2+) Triggered the FRET &quot;ON&quot;: A New Molecular Switch for the
 Ratiometric Detection of Cd(2+) with Live-Cell Imaging and Bound X-ray
 Structure.
;
_journal_issue 15
_journal_name_full 'Inorganic chemistry'
_journal_page_first 7309
_journal_page_last 7315
_journal_paper_doi 10.1021/acs.inorgchem.5b00784
_journal_volume 54
_journal_year 2015
_chemical_formula_moiety 'C46 H42 N6 O4 S'
_chemical_formula_sum 'C46 H42 N6 O4 S'
_chemical_formula_weight 774.91
_space_group_crystal_system orthorhombic
_space_group_IT_number 33
_space_group_name_Hall 'P 2c -2n'
_space_group_name_H-M_alt 'P n a 21'
_atom_sites_solution_hydrogens mixed
_audit_creation_method SHELXL-2014
_cell_angle_alpha 90
_cell_angle_beta 90
_cell_angle_gamma 90
_cell_formula_units_Z 4
_cell_length_a 23.876(5)
_cell_length_b 22.519(4)
_cell_length_c 8.2710(18)
_cell_measurement_reflns_used 3422
_cell_measurement_temperature 294(2)
_cell_measurement_theta_max 20.42
_cell_measurement_theta_min 2.46
_cell_volume 4447.0(16)
_computing_cell_refinement 'SAINT (Bruker, 2009)'
_computing_data_collection 'APEX2 (Bruker, 2009)'
_computing_data_reduction SAINT
_computing_molecular_graphics SHELXTL
_computing_publication_material 'SHELXTL and PLATON (Spek, 2009)'
_computing_structure_refinement SHELXTL
_computing_structure_solution 'SHELXTL (Sheldrick, 2008)'
_diffrn_ambient_temperature 294(2)
_diffrn_measured_fraction_theta_full 0.995
_diffrn_measured_fraction_theta_max 0.993
_diffrn_measurement_device_type
;
Bruker SMART APEX II DUO CCD area-detector diffractometer 
;
_diffrn_measurement_method '\f and \w scans'
_diffrn_radiation_monochromator graphite
_diffrn_radiation_source 'fine-focus sealed tube'
_diffrn_radiation_type MoK\a
_diffrn_radiation_wavelength 0.71073
_diffrn_reflns_av_R_equivalents 0.0524
_diffrn_reflns_av_unetI/netI 0.0767
_diffrn_reflns_Laue_measured_fraction_full 0.995
_diffrn_reflns_Laue_measured_fraction_max 0.993
_diffrn_reflns_limit_h_max 29
_diffrn_reflns_limit_h_min -26
_diffrn_reflns_limit_k_max 28
_diffrn_reflns_limit_k_min -27
_diffrn_reflns_limit_l_max 9
_diffrn_reflns_limit_l_min -10
_diffrn_reflns_number 19673
_diffrn_reflns_point_group_measured_fraction_full 0.911
_diffrn_reflns_point_group_measured_fraction_max 0.899
_diffrn_reflns_theta_full 25.242
_diffrn_reflns_theta_max 26.631
_diffrn_reflns_theta_min 1.809
_diffrn_standards_number 0
_exptl_absorpt_coefficient_mu 0.120
_exptl_absorpt_correction_T_max 0.971
_exptl_absorpt_correction_T_min 0.918
_exptl_absorpt_correction_type multi-scan
_exptl_absorpt_process_details '(<i>SADABS</i>; Bruker, 2009)'
_exptl_crystal_colour pink
_exptl_crystal_density_diffrn 1.157
_exptl_crystal_description block
_exptl_crystal_F_000 1632
_exptl_crystal_size_max 0.526
_exptl_crystal_size_mid 0.343
_exptl_crystal_size_min 0.244
_platon_squeeze_details
;
The structure contains disordered acetonitrile which 
could not be modelled successfully. Therefore it was 
removed from the diffraction data using the SQUEEZE 
procedure in PLATON [Spek (2009). Acta Cryst. D65, 148-155].
;
_refine_diff_density_max 0.483
_refine_diff_density_min -0.234
_refine_diff_density_rms 0.050
_refine_ls_abs_structure_details
;
 Flack x determined using 1523 quotients [(I+)-(I-)]/[(I+)+(I-)]
 (Parsons, Flack and Wagner, Acta Cryst. B69 (2013) 249-259).
;
_refine_ls_abs_structure_Flack -0.02(9)
_refine_ls_extinction_method none
_refine_ls_goodness_of_fit_ref 1.068
_refine_ls_hydrogen_treatment mixed
_refine_ls_matrix_type full
_refine_ls_number_parameters 522
_refine_ls_number_reflns 8422
_refine_ls_number_restraints 1
_refine_ls_restrained_S_all 1.068
_refine_ls_R_factor_all 0.1263
_refine_ls_R_factor_gt 0.0703
_refine_ls_shift/su_max 0.003
_refine_ls_shift/su_mean 0.001
_refine_ls_structure_factor_coef Fsqd
_refine_ls_weighting_details 'w=1/[\s^2^(Fo^2^)+(0.1000P)^2^] where P=(Fo^2^+2Fc^2^)/3'
_refine_ls_weighting_scheme calc
_refine_ls_wR_factor_gt 0.1721
_refine_ls_wR_factor_ref 0.2026
_reflns_Friedel_coverage 0.688
_reflns_Friedel_fraction_full 0.812
_reflns_Friedel_fraction_max 0.790
_reflns_number_gt 4997
_reflns_number_total 8422
_reflns_threshold_expression 'I > 2\s(I)'
_cod_data_source_file CCDC_CIF1.txt
_cod_data_source_block mo_fs380_0m
_cod_database_code 4346177
_shelx_space_group_comment
;
The symmetry employed for this shelxl refinement is uniquely defined
by the following loop, which should always be used as a source of
symmetry information in preference to the above space-group names.
They are only intended as comments.
;
_shelx_estimated_absorpt_t_min 0.918
_shelx_estimated_absorpt_t_max 0.971
_shelxl_version_number 2014-3

loop_
_space_group_symop_operation_xyz
'x, y, z'
'-x, -y, z+1/2'
'x+1/2, -y+1/2, z'
'-x+1/2, y+1/2, z+1/2'

loop_
_atom_site_label
_atom_site_type_symbol
_atom_site_fract_x
_atom_site_fract_y
_atom_site_fract_z
_atom_site_U_iso_or_equiv
_atom_site_adp_type
_atom_site_occupancy
_atom_site_site_symmetry_order
_atom_site_calc_flag
_atom_site_refinement_flags_posn
_atom_site_refinement_flags_adp
S1 S 0.38468(7) 0.72338(8) 0.2476(3) 0.0803(5) Uani 1 1 d . .
O1 O 0.21002(16) 0.74028(15) 0.0727(5) 0.0563(10) Uani 1 1 d . .
O2 O 0.19488(16) 0.86711(15) 0.3247(5) 0.0617(10) Uani 1 1 d . .
O3 O 0.34130(18) 0.86182(18) 0.3317(6) 0.0720(12) Uani 1 1 d . .
O4 O 0.17033(13) 0.70757(14) 0.7023(6) 0.0590(11) Uani 1 1 d . .
N1 N 0.4188(3) 0.6165(3) 0.3058(8) 0.0923(19) Uani 1 1 d . .
N2 N 0.2820(2) 0.6622(2) 0.1912(6) 0.0647(13) Uani 1 1 d . .
N3 N 0.24900(18) 0.78436(19) 0.3442(6) 0.0478(10) Uani 1 1 d . .
N4 N 0.27891(17) 0.80590(17) 0.4753(5) 0.0464(10) Uani 1 1 d . .
N5 N 0.0448(2) 0.8631(2) 0.8224(10) 0.089(2) Uani 1 1 d . .
N6 N 0.2835(2) 0.53511(19) 0.7157(9) 0.087(2) Uani 1 1 d . .
C1 C 0.4535(3) 0.7143(4) 0.3046(9) 0.085(2) Uani 1 1 d . .
C2 C 0.4940(4) 0.7550(5) 0.3224(12) 0.104(3) Uani 1 1 d . .
H2A H 0.4863 0.7950 0.3056 0.125 Uiso 1 1 calc R U
C3 C 0.5489(4) 0.7364(7) 0.3674(12) 0.122(4) Uani 1 1 d . .
H3A H 0.5774 0.7640 0.3819 0.146 Uiso 1 1 calc R U
C4 C 0.5587(5) 0.6771(7) 0.3886(12) 0.126(4) Uani 1 1 d . .
H4A H 0.5945 0.6645 0.4170 0.151 Uiso 1 1 calc R U
C5 C 0.5167(5) 0.6351(6) 0.3689(11) 0.113(3) Uani 1 1 d . .
H5A H 0.5244 0.5950 0.3837 0.136 Uiso 1 1 calc R U
C6 C 0.4633(3) 0.6533(4) 0.3270(9) 0.085(2) Uani 1 1 d . .
C7 C 0.3749(3) 0.6478(3) 0.2621(8) 0.0764(19) Uani 1 1 d . .
C8 C 0.3193(3) 0.6231(3) 0.2342(9) 0.0727(18) Uani 1 1 d . .
C9 C 0.3074(5) 0.5632(3) 0.2542(12) 0.101(3) Uani 1 1 d . .
H9A H 0.3356 0.5366 0.2818 0.121 Uiso 1 1 calc R U
C10 C 0.2549(5) 0.5445(3) 0.2330(12) 0.111(3) Uani 1 1 d . .
H10A H 0.2464 0.5046 0.2483 0.133 Uiso 1 1 calc R U
C11 C 0.2127(4) 0.5839(3) 0.1884(10) 0.088(2) Uani 1 1 d . .
C12 C 0.1567(5) 0.5687(4) 0.1644(14) 0.114(3) Uani 1 1 d . .
H12A H 0.1451 0.5298 0.1823 0.136 Uiso 1 1 calc R U
C13 C 0.1182(4) 0.6105(4) 0.1145(13) 0.115(3) Uani 1 1 d . .
H13A H 0.0811 0.5995 0.0981 0.138 Uiso 1 1 calc R U
C14 C 0.1347(3) 0.6694(3) 0.0886(10) 0.081(2) Uani 1 1 d . .
H14A H 0.1086 0.6976 0.0563 0.097 Uiso 1 1 calc R U
C15 C 0.1885(3) 0.6851(3) 0.1104(8) 0.0639(16) Uani 1 1 d . .
C16 C 0.2286(3) 0.6431(3) 0.1634(8) 0.0646(16) Uani 1 1 d . .
C17 C 0.1822(2) 0.7919(2) 0.1271(7) 0.0575(14) Uani 1 1 d . .
H17A H 0.1436 0.7821 0.1523 0.069 Uiso 1 1 calc R U
H17B H 0.1819 0.8211 0.0408 0.069 Uiso 1 1 calc R U
C18 C 0.2091(2) 0.8186(2) 0.2731(7) 0.0472(13) Uani 1 1 d . .
C19 C 0.3234(2) 0.8425(2) 0.4594(7) 0.0485(13) Uani 1 1 d . .
C20 C 0.3437(2) 0.8524(2) 0.6239(7) 0.0472(12) Uani 1 1 d . .
C21 C 0.3884(3) 0.8859(3) 0.6759(8) 0.0679(17) Uani 1 1 d . .
H21A H 0.4099 0.9076 0.6031 0.082 Uiso 1 1 calc R U
C22 C 0.4005(3) 0.8863(3) 0.8382(9) 0.0787(19) Uani 1 1 d . .
H22A H 0.4305 0.9087 0.8760 0.094 Uiso 1 1 calc R U
C23 C 0.3684(3) 0.8535(3) 0.9467(8) 0.0652(16) Uani 1 1 d . .
H23A H 0.3773 0.8541 1.0561 0.078 Uiso 1 1 calc R U
C24 C 0.3235(2) 0.8201(3) 0.8938(7) 0.0532(14) Uani 1 1 d . .
H24A H 0.3023 0.7979 0.9661 0.064 Uiso 1 1 calc R U
C25 C 0.31099(19) 0.8205(2) 0.7315(7) 0.0436(11) Uani 1 1 d . .
C26 C 0.26492(19) 0.7874(2) 0.6442(6) 0.0395(11) Uani 1 1 d . .
C27 C 0.2697(2) 0.7209(2) 0.6623(6) 0.0413(11) Uani 1 1 d . .
C28 C 0.3208(2) 0.6920(2) 0.6523(8) 0.0547(14) Uani 1 1 d . .
H28A H 0.3528 0.7143 0.6322 0.066 Uiso 1 1 calc R U
C29 C 0.3260(2) 0.6314(2) 0.6708(9) 0.0634(16) Uani 1 1 d . .
H29A H 0.3612 0.6140 0.6662 0.076 Uiso 1 1 calc R U
C30 C 0.2790(2) 0.5959(2) 0.6966(9) 0.0611(16) Uani 1 1 d . .
C31 C 0.2279(2) 0.6244(2) 0.7061(8) 0.0611(16) Uani 1 1 d . .
H31A H 0.1957 0.6023 0.7244 0.073 Uiso 1 1 calc R U
C32 C 0.2239(2) 0.6850(2) 0.6888(7) 0.0491(13) Uani 1 1 d . .
C33 C 0.1639(2) 0.76779(19) 0.7160(7) 0.0447(12) Uani 1 1 d . .
C34 C 0.1108(2) 0.7854(2) 0.7588(9) 0.0571(14) Uani 1 1 d . .
H34A H 0.0831 0.7569 0.7744 0.069 Uiso 1 1 calc R U
C35 C 0.0979(2) 0.8454(2) 0.7790(8) 0.0590(15) Uani 1 1 d . .
C36 C 0.1415(2) 0.8859(2) 0.7528(8) 0.0588(15) Uani 1 1 d . .
H36A H 0.1345 0.9264 0.7630 0.071 Uiso 1 1 calc R U
C37 C 0.1938(2) 0.8671(2) 0.7127(8) 0.0544(14) Uani 1 1 d . .
H37A H 0.2218 0.8953 0.6985 0.065 Uiso 1 1 calc R U
C38 C 0.2073(2) 0.8073(2) 0.6920(6) 0.0428(11) Uani 1 1 d . .
C39 C 0.0045(3) 0.8200(4) 0.8978(12) 0.105(3) Uani 1 1 d . .
H39A H 0.0252 0.7891 0.9535 0.126 Uiso 1 1 calc R U
H39B H -0.0186 0.8405 0.9765 0.126 Uiso 1 1 calc R U
C40 C -0.0300(4) 0.7943(5) 0.7761(15) 0.143(4) Uani 1 1 d . .
H40A H -0.0438 0.7566 0.8129 0.214 Uiso 1 1 calc R U
H40B H -0.0085 0.7888 0.6791 0.214 Uiso 1 1 calc R U
H40C H -0.0610 0.8202 0.7541 0.214 Uiso 1 1 calc R U
C41 C 0.0289(3) 0.9264(4) 0.8189(14) 0.110(3) Uani 1 1 d . .
H41A H 0.0517 0.9467 0.7389 0.131 Uiso 1 1 calc R U
H41B H -0.0099 0.9296 0.7852 0.131 Uiso 1 1 calc R U
C42 C 0.0351(5) 0.9541(6) 0.9628(19) 0.164(5) Uani 1 1 d . .
H42A H 0.0273 0.9957 0.9503 0.246 Uiso 1 1 calc R U
H42B H 0.0729 0.9491 1.0004 0.246 Uiso 1 1 calc R U
H42C H 0.0097 0.9372 1.0399 0.246 Uiso 1 1 calc R U
C43 C 0.3364(3) 0.5054(3) 0.7034(13) 0.090(3) Uani 1 1 d . .
H43A H 0.3590 0.5255 0.6225 0.108 Uiso 1 1 calc R U
H43B H 0.3301 0.4652 0.6662 0.108 Uiso 1 1 calc R U
C44 C 0.3677(4) 0.5033(4) 0.8543(13) 0.111(3) Uani 1 1 d . .
H44A H 0.4037 0.4857 0.8354 0.167 Uiso 1 1 calc R U
H44B H 0.3475 0.4800 0.9320 0.167 Uiso 1 1 calc R U
H44C H 0.3726 0.5429 0.8951 0.167 Uiso 1 1 calc R U
C45 C 0.2346(3) 0.4993(3) 0.7548(14) 0.096(3) Uani 1 1 d . .
H45A H 0.2468 0.4638 0.8111 0.115 Uiso 1 1 calc R U
H45B H 0.2107 0.5215 0.8279 0.115 Uiso 1 1 calc R U
C46 C 0.2026(5) 0.4822(4) 0.6181(14) 0.127(3) Uani 1 1 d . .
H46A H 0.1696 0.4614 0.6530 0.191 Uiso 1 1 calc R U
H46B H 0.2246 0.4567 0.5503 0.191 Uiso 1 1 calc R U
H46C H 0.1919 0.5169 0.5583 0.191 Uiso 1 1 calc R U
H1N3 H 0.259(3) 0.746(3) 0.273(10) 0.08(2) Uiso 1 1 d . .

loop_
_atom_site_aniso_label
_atom_site_aniso_U_11
_atom_site_aniso_U_22
_atom_site_aniso_U_33
_atom_site_aniso_U_23
_atom_site_aniso_U_13
_atom_site_aniso_U_12
S1 0.0755(11) 0.0830(10) 0.0825(13) 0.0118(10) 0.0063(10) 0.0268(9)
O1 0.065(2) 0.051(2) 0.053(2) -0.0036(17) -0.0017(19) -0.0040(19)
O2 0.070(3) 0.042(2) 0.073(3) 0.0030(19) -0.007(2) 0.0075(18)
O3 0.089(3) 0.071(3) 0.056(3) 0.015(2) 0.014(2) -0.012(2)
O4 0.044(2) 0.0389(18) 0.094(3) -0.0038(19) -0.007(2) -0.0031(15)
N1 0.112(5) 0.096(4) 0.069(4) 0.001(3) 0.000(4) 0.054(4)
N2 0.089(4) 0.053(3) 0.053(3) -0.003(2) -0.004(3) 0.015(3)
N3 0.054(3) 0.042(2) 0.047(3) 0.001(2) -0.010(2) 0.006(2)
N4 0.052(2) 0.044(2) 0.043(2) 0.003(2) -0.002(2) -0.001(2)
N5 0.051(3) 0.066(3) 0.150(6) -0.003(4) 0.026(4) 0.014(3)
N6 0.076(3) 0.033(2) 0.153(6) 0.017(3) 0.013(4) 0.005(2)
C1 0.074(5) 0.119(6) 0.062(5) 0.015(4) 0.016(4) 0.028(5)
C2 0.081(6) 0.135(7) 0.096(7) 0.022(5) 0.015(5) 0.015(5)
C3 0.075(6) 0.209(12) 0.082(7) 0.014(7) 0.003(4) 0.016(7)
C4 0.087(7) 0.210(13) 0.081(6) 0.012(7) -0.005(5) 0.055(8)
C5 0.104(7) 0.162(9) 0.073(6) 0.004(5) 0.003(5) 0.060(7)
C6 0.082(5) 0.116(6) 0.057(4) 0.007(4) -0.001(4) 0.042(5)
C7 0.093(5) 0.085(4) 0.051(4) -0.001(3) 0.002(4) 0.045(4)
C8 0.101(5) 0.059(4) 0.059(4) -0.004(3) 0.001(4) 0.026(4)
C9 0.146(8) 0.062(4) 0.094(6) 0.002(4) -0.003(6) 0.026(5)
C10 0.188(10) 0.045(4) 0.099(7) 0.004(4) -0.004(7) 0.003(5)
C11 0.131(7) 0.052(4) 0.082(5) -0.003(4) 0.003(5) -0.010(4)
C12 0.142(8) 0.066(5) 0.134(9) -0.002(5) 0.005(7) -0.034(5)
C13 0.117(7) 0.087(6) 0.142(9) 0.000(6) -0.008(6) -0.041(6)
C14 0.074(5) 0.082(5) 0.086(5) -0.001(4) -0.015(4) -0.011(4)
C15 0.079(4) 0.064(4) 0.048(4) 0.000(3) 0.000(3) -0.008(3)
C16 0.089(5) 0.052(3) 0.053(4) -0.005(3) -0.003(3) -0.007(3)
C17 0.066(3) 0.057(3) 0.050(3) 0.002(3) -0.009(3) 0.007(3)
C18 0.048(3) 0.039(3) 0.055(3) 0.012(2) -0.004(2) -0.002(2)
C19 0.058(3) 0.044(3) 0.044(3) 0.012(2) 0.009(2) -0.003(3)
C20 0.052(3) 0.042(3) 0.048(3) 0.002(2) 0.008(2) -0.004(2)
C21 0.072(4) 0.070(4) 0.061(4) 0.000(3) 0.006(3) -0.027(3)
C22 0.077(4) 0.090(5) 0.068(5) -0.017(4) 0.005(4) -0.029(4)
C23 0.067(4) 0.079(4) 0.049(4) -0.010(3) -0.004(3) -0.010(3)
C24 0.053(3) 0.059(3) 0.047(3) 0.000(2) 0.002(2) -0.006(3)
C25 0.047(3) 0.039(2) 0.045(3) -0.001(2) 0.004(2) 0.004(2)
C26 0.045(3) 0.036(2) 0.037(3) 0.005(2) -0.004(2) 0.002(2)
C27 0.041(3) 0.041(2) 0.042(3) 0.010(2) 0.000(2) 0.001(2)
C28 0.049(3) 0.047(3) 0.068(4) 0.008(3) 0.006(3) 0.002(3)
C29 0.055(3) 0.049(3) 0.087(5) 0.012(3) 0.011(3) 0.009(3)
C30 0.065(4) 0.034(2) 0.084(5) 0.006(3) 0.002(3) 0.005(3)
C31 0.055(3) 0.040(3) 0.088(5) 0.005(3) -0.008(3) -0.005(2)
C32 0.046(3) 0.040(2) 0.061(4) 0.001(2) -0.004(2) 0.001(2)
C33 0.045(3) 0.037(2) 0.052(3) -0.001(2) -0.004(2) 0.000(2)
C34 0.044(3) 0.052(3) 0.076(4) 0.002(3) -0.005(3) -0.002(2)
C35 0.052(3) 0.059(3) 0.067(4) -0.002(3) 0.002(3) 0.010(3)
C36 0.055(3) 0.040(3) 0.082(4) -0.003(3) 0.012(3) 0.006(2)
C37 0.053(3) 0.040(3) 0.070(4) 0.000(3) 0.005(3) -0.004(2)
C38 0.043(3) 0.037(2) 0.048(3) 0.005(2) -0.004(2) 0.003(2)
C39 0.090(6) 0.128(7) 0.095(7) -0.021(5) 0.004(5) 0.034(5)
C40 0.117(7) 0.193(11) 0.117(10) -0.006(8) -0.026(7) 0.044(7)
C41 0.074(5) 0.103(6) 0.152(10) -0.034(6) 0.024(5) 0.007(4)
C42 0.176(11) 0.161(11) 0.156(13) -0.037(10) -0.002(9) -0.010(9)
C43 0.090(5) 0.044(3) 0.136(8) 0.012(4) 0.016(5) 0.021(3)
C44 0.105(6) 0.096(6) 0.134(9) 0.025(5) -0.005(6) 0.012(5)
C45 0.101(5) 0.041(3) 0.145(8) 0.013(4) 0.008(6) 0.001(3)
C46 0.160(9) 0.097(6) 0.125(9) 0.004(5) -0.004(7) -0.042(6)

loop_
_atom_type_symbol
_atom_type_description
_atom_type_scat_dispersion_real
_atom_type_scat_dispersion_imag
_atom_type_scat_source
C C 0.0033 0.0016 'International Tables Vol C Tables 4.2.6.8 and 6.1.1.4'
H H 0.0000 0.0000 'International Tables Vol C Tables 4.2.6.8 and 6.1.1.4'
N N 0.0061 0.0033 'International Tables Vol C Tables 4.2.6.8 and 6.1.1.4'
O O 0.0106 0.0060 'International Tables Vol C Tables 4.2.6.8 and 6.1.1.4'
S S 0.1246 0.1234 'International Tables Vol C Tables 4.2.6.8 and 6.1.1.4'

loop_
_geom_angle_atom_site_label_1
_geom_angle_atom_site_label_2
_geom_angle_atom_site_label_3
_geom_angle
C7 S1 C1 89.6(4)
C15 O1 C17 119.6(5)
C33 O4 C32 118.3(3)
C7 N1 C6 109.4(6)
C8 N2 C16 118.1(5)
C18 N3 N4 120.1(4)
C18 N3 H1N3 112(4)
N4 N3 H1N3 127(4)
C19 N4 N3 122.9(4)
C19 N4 C26 115.9(4)
N3 N4 C26 121.2(4)
C35 N5 C41 120.9(6)
C35 N5 C39 120.7(5)
C41 N5 C39 117.9(6)
C30 N6 C43 121.5(5)
C30 N6 C45 120.8(5)
C43 N6 C45 117.7(5)
C2 C1 C6 122.3(8)
C2 C1 S1 129.5(7)
C6 C1 S1 108.1(7)
C1 C2 C3 119.4(10)
C1 C2 H2A 120.3
C3 C2 H2A 120.3
C4 C3 C2 118.5(11)
C4 C3 H3A 120.7
C2 C3 H3A 120.7
C3 C4 C5 121.8(9)
C3 C4 H4A 119.1
C5 C4 H4A 119.1
C6 C5 C4 119.5(10)
C6 C5 H5A 120.2
C4 C5 H5A 120.2
N1 C6 C5 124.9(9)
N1 C6 C1 116.7(6)
C5 C6 C1 118.5(10)
N1 C7 C8 124.5(7)
N1 C7 S1 116.2(6)
C8 C7 S1 119.2(4)
N2 C8 C9 123.4(7)
N2 C8 C7 114.1(5)
C9 C8 C7 122.5(7)
C10 C9 C8 118.9(8)
C10 C9 H9A 120.6
C8 C9 H9A 120.6
C9 C10 C11 120.9(7)
C9 C10 H10A 119.6
C11 C10 H10A 119.6
C10 C11 C12 125.1(8)
C10 C11 C16 116.8(8)
C12 C11 C16 118.1(8)
C13 C12 C11 121.0(7)
C13 C12 H12A 119.5
C11 C12 H12A 119.5
C12 C13 C14 120.3(8)
C12 C13 H13A 119.8
C14 C13 H13A 119.8
C15 C14 C13 119.8(8)
C15 C14 H14A 120.1
C13 C14 H14A 120.1
C14 C15 O1 124.1(6)
C14 C15 C16 120.8(6)
O1 C15 C16 114.9(6)
N2 C16 C11 121.9(6)
N2 C16 C15 118.1(5)
C11 C16 C15 120.0(7)
O1 C17 C18 112.7(4)
O1 C17 H17A 109.0
C18 C17 H17A 109.0
O1 C17 H17B 109.0
C18 C17 H17B 109.0
H17A C17 H17B 107.8
O2 C18 N3 123.4(5)
O2 C18 C17 121.5(5)
N3 C18 C17 115.1(4)
O3 C19 N4 125.3(5)
O3 C19 C20 129.5(5)
N4 C19 C20 105.3(4)
C21 C20 C25 121.4(5)
C21 C20 C19 129.2(5)
C25 C20 C19 109.4(5)
C22 C21 C20 118.2(6)
C22 C21 H21A 120.9
C20 C21 H21A 120.9
C21 C22 C23 120.7(6)
C21 C22 H22A 119.6
C23 C22 H22A 119.6
C24 C23 C22 120.8(6)
C24 C23 H23A 119.6
C22 C23 H23A 119.6
C25 C24 C23 118.4(5)
C25 C24 H24A 120.8
C23 C24 H24A 120.8
C24 C25 C20 120.5(5)
C24 C25 C26 128.4(5)
C20 C25 C26 111.1(5)
N4 C26 C38 111.6(4)
N4 C26 C27 110.6(4)
C38 C26 C27 109.9(4)
N4 C26 C25 98.4(4)
C38 C26 C25 113.3(4)
C27 C26 C25 112.7(4)
C32 C27 C28 115.7(4)
C32 C27 C26 122.5(4)
C28 C27 C26 121.8(4)
C29 C28 C27 122.5(5)
C29 C28 H28A 118.7
C27 C28 H28A 118.7
C28 C29 C30 120.8(5)
C28 C29 H29A 119.6
C30 C29 H29A 119.6
C31 C30 N6 121.5(5)
C31 C30 C29 116.9(5)
N6 C30 C29 121.5(5)
C32 C31 C30 121.1(5)
C32 C31 H31A 119.4
C30 C31 H31A 119.4
C31 C32 C27 122.9(5)
C31 C32 O4 114.9(4)
C27 C32 O4 122.2(4)
O4 C33 C34 114.2(4)
O4 C33 C38 122.8(4)
C34 C33 C38 123.0(4)
C33 C34 C35 120.9(5)
C33 C34 H34A 119.5
C35 C34 H34A 119.5
N5 C35 C34 121.1(5)
N5 C35 C36 122.3(5)
C34 C35 C36 116.6(5)
C37 C36 C35 121.1(5)
C37 C36 H36A 119.5
C35 C36 H36A 119.5
C36 C37 C38 122.9(5)
C36 C37 H37A 118.5
C38 C37 H37A 118.5
C33 C38 C37 115.5(4)
C33 C38 C26 122.3(4)
C37 C38 C26 122.1(4)
C40 C39 N5 109.9(9)
C40 C39 H39A 109.7
N5 C39 H39A 109.7
C40 C39 H39B 109.7
N5 C39 H39B 109.7
H39A C39 H39B 108.2
C39 C40 H40A 109.5
C39 C40 H40B 109.5
H40A C40 H40B 109.5
C39 C40 H40C 109.5
H40A C40 H40C 109.5
H40B C40 H40C 109.5
C42 C41 N5 113.6(11)
C42 C41 H41A 108.8
N5 C41 H41A 108.8
C42 C41 H41B 108.8
N5 C41 H41B 108.8
H41A C41 H41B 107.7
C41 C42 H42A 109.5
C41 C42 H42B 109.5
H42A C42 H42B 109.5
C41 C42 H42C 109.5
H42A C42 H42C 109.5
H42B C42 H42C 109.5
N6 C43 C44 114.0(8)
N6 C43 H43A 108.7
C44 C43 H43A 108.7
N6 C43 H43B 108.7
C44 C43 H43B 108.7
H43A C43 H43B 107.6
C43 C44 H44A 109.5
C43 C44 H44B 109.5
H44A C44 H44B 109.5
C43 C44 H44C 109.5
H44A C44 H44C 109.5
H44B C44 H44C 109.5
C46 C45 N6 113.9(9)
C46 C45 H45A 108.8
N6 C45 H45A 108.8
C46 C45 H45B 108.8
N6 C45 H45B 108.8
H45A C45 H45B 107.7
C45 C46 H46A 109.5
C45 C46 H46B 109.5
H46A C46 H46B 109.5
C45 C46 H46C 109.5
H46A C46 H46C 109.5
H46B C46 H46C 109.5

loop_
_geom_bond_atom_site_label_1
_geom_bond_atom_site_label_2
_geom_bond_distance
S1 C7 1.722(7)
S1 C1 1.723(8)
O1 C15 1.380(7)
O1 C17 1.413(7)
O2 C18 1.222(6)
O3 C19 1.220(7)
O4 C33 1.369(5)
O4 C32 1.381(6)
N1 C7 1.314(8)
N1 C6 1.359(10)
N2 C8 1.301(7)
N2 C16 1.366(8)
N3 C18 1.359(6)
N3 N4 1.386(6)
N3 H1N3 1.07(7)
N4 C19 1.351(6)
N4 C26 1.496(7)
N5 C35 1.375(7)
N5 C41 1.476(9)
N5 C39 1.502(11)
N6 C30 1.383(6)
N6 C43 1.433(8)
N6 C45 1.456(9)
C1 C2 1.339(11)
C1 C6 1.405(11)
C2 C3 1.426(13)
C2 H2A 0.9300
C3 C4 1.369(14)
C3 H3A 0.9300
C4 C5 1.388(15)
C4 H4A 0.9300
C5 C6 1.383(11)
C5 H5A 0.9300
C7 C8 1.459(9)
C8 C9 1.389(10)
C9 C10 1.335(12)
C9 H9A 0.9300
C10 C11 1.393(12)
C10 H10A 0.9300
C11 C12 1.395(12)
C11 C16 1.400(9)
C12 C13 1.378(12)
C12 H12A 0.9300
C13 C14 1.401(11)
C13 H13A 0.9300
C14 C15 1.344(9)
C14 H14A 0.9300
C15 C16 1.415(9)
C17 C18 1.494(8)
C17 H17A 0.9700
C17 H17B 0.9700
C19 C20 1.461(8)
C20 C21 1.377(8)
C20 C25 1.385(7)
C21 C22 1.373(9)
C21 H21A 0.9300
C22 C23 1.392(9)
C22 H22A 0.9300
C23 C24 1.380(8)
C23 H23A 0.9300
C24 C25 1.376(8)
C24 H24A 0.9300
C25 C26 1.512(7)
C26 C38 1.500(7)
C26 C27 1.509(6)
C27 C32 1.378(7)
C27 C28 1.384(7)
C28 C29 1.378(7)
C28 H28A 0.9300
C29 C30 1.394(8)
C29 H29A 0.9300
C30 C31 1.380(8)
C31 C32 1.375(7)
C31 H31A 0.9300
C33 C34 1.374(7)
C33 C38 1.379(7)
C34 C35 1.396(7)
C34 H34A 0.9300
C35 C36 1.402(8)
C36 C37 1.360(7)
C36 H36A 0.9300
C37 C38 1.396(7)
C37 H37A 0.9300
C39 C40 1.425(14)
C39 H39A 0.9700
C39 H39B 0.9700
C40 H40A 0.9600
C40 H40B 0.9600
C40 H40C 0.9600
C41 C42 1.352(16)
C41 H41A 0.9700
C41 H41B 0.9700
C42 H42A 0.9600
C42 H42B 0.9600
C42 H42C 0.9600
C43 C44 1.456(13)
C43 H43A 0.9700
C43 H43B 0.9700
C44 H44A 0.9600
C44 H44B 0.9600
C44 H44C 0.9600
C45 C46 1.417(14)
C45 H45A 0.9700
C45 H45B 0.9700
C46 H46A 0.9600
C46 H46B 0.9600
C46 H46C 0.9600

loop_
_geom_hbond_atom_site_label_D
_geom_hbond_atom_site_label_H
_geom_hbond_atom_site_label_A
_geom_hbond_distance_DH
_geom_hbond_distance_HA
_geom_hbond_distance_DA
_geom_hbond_angle_DHA
_geom_hbond_site_symmetry_A
_geom_hbond_publ_flag
N3 H1N3 N2 1.07(7) 2.08(7) 3.129(6) 166(7) . yes
C23 H23A O3 0.9300 2.4400 3.255(8) 146.00 1_556 yes
C45 H45A O2 0.9700 2.5900 3.469(8) 151.00 4_545 yes

loop_
_geom_torsion_atom_site_label_1
_geom_torsion_atom_site_label_2
_geom_torsion_atom_site_label_3
_geom_torsion_atom_site_label_4
_geom_torsion
C18 N3 N4 C19 -81.3(6)
C18 N3 N4 C26 101.4(5)
C7 S1 C1 C2 179.1(8)
C7 S1 C1 C6 1.1(6)
C6 C1 C2 C3 -0.7(13)
S1 C1 C2 C3 -178.4(7)
C1 C2 C3 C4 0.9(14)
C2 C3 C4 C5 -0.6(14)
C3 C4 C5 C6 -0.1(14)
C7 N1 C6 C5 -178.2(7)
C7 N1 C6 C1 2.0(9)
C4 C5 C6 N1 -179.4(8)
C4 C5 C6 C1 0.4(12)
C2 C1 C6 N1 179.8(8)
S1 C1 C6 N1 -2.0(8)
C2 C1 C6 C5 0.0(12)
S1 C1 C6 C5 178.1(6)
C6 N1 C7 C8 -177.8(7)
C6 N1 C7 S1 -1.1(8)
C1 S1 C7 N1 0.0(6)
C1 S1 C7 C8 176.9(6)
C16 N2 C8 C9 -0.4(10)
C16 N2 C8 C7 -179.6(6)
N1 C7 C8 N2 -179.8(6)
S1 C7 C8 N2 3.6(8)
N1 C7 C8 C9 1.0(11)
S1 C7 C8 C9 -175.7(6)
N2 C8 C9 C10 -2.0(13)
C7 C8 C9 C10 177.2(8)
C8 C9 C10 C11 1.3(14)
C9 C10 C11 C12 -179.6(10)
C9 C10 C11 C16 1.5(13)
C10 C11 C12 C13 -177.6(9)
C16 C11 C12 C13 1.2(14)
C11 C12 C13 C14 -0.7(16)
C12 C13 C14 C15 0.8(14)
C13 C14 C15 O1 173.3(7)
C13 C14 C15 C16 -1.6(11)
C17 O1 C15 C14 49.5(8)
C17 O1 C15 C16 -135.4(6)
C8 N2 C16 C11 3.5(9)
C8 N2 C16 C15 -177.5(6)
C10 C11 C16 N2 -4.0(11)
C12 C11 C16 N2 177.0(7)
C10 C11 C16 C15 177.0(7)
C12 C11 C16 C15 -2.0(11)
C14 C15 C16 N2 -176.8(6)
O1 C15 C16 N2 7.9(8)
C14 C15 C16 C11 2.2(10)
O1 C15 C16 C11 -173.1(6)
C15 O1 C17 C18 100.6(6)
N4 N3 C18 O2 -4.9(8)
N4 N3 C18 C17 176.5(5)
O1 C17 C18 O2 170.9(5)
O1 C17 C18 N3 -10.4(7)
N3 N4 C19 O3 1.9(8)
C26 N4 C19 O3 179.3(5)
N3 N4 C19 C20 -177.8(4)
C26 N4 C19 C20 -0.3(6)
O3 C19 C20 C21 -0.3(10)
N4 C19 C20 C21 179.3(5)
O3 C19 C20 C25 -178.7(5)
N4 C19 C20 C25 0.9(6)
C25 C20 C21 C22 0.8(10)
C19 C20 C21 C22 -177.4(6)
C20 C21 C22 C23 0.3(11)
C21 C22 C23 C24 -0.4(11)
C22 C23 C24 C25 -0.6(9)
C23 C24 C25 C20 1.7(8)
C23 C24 C25 C26 179.2(5)
C21 C20 C25 C24 -1.8(8)
C19 C20 C25 C24 176.7(5)
C21 C20 C25 C26 -179.7(5)
C19 C20 C25 C26 -1.2(6)
C19 N4 C26 C38 118.9(4)
N3 N4 C26 C38 -63.7(5)
C19 N4 C26 C27 -118.5(4)
N3 N4 C26 C27 59.0(5)
C19 N4 C26 C25 -0.3(5)
N3 N4 C26 C25 177.1(4)
C24 C25 C26 N4 -176.8(5)
C20 C25 C26 N4 0.9(5)
C24 C25 C26 C38 65.3(6)
C20 C25 C26 C38 -117.0(5)
C24 C25 C26 C27 -60.2(7)
C20 C25 C26 C27 117.5(5)
N4 C26 C27 C32 -112.4(5)
C38 C26 C27 C32 11.2(7)
C25 C26 C27 C32 138.6(5)
N4 C26 C27 C28 67.3(6)
C38 C26 C27 C28 -169.1(5)
C25 C26 C27 C28 -41.8(7)
C32 C27 C28 C29 -1.3(9)
C26 C27 C28 C29 179.0(6)
C27 C28 C29 C30 1.8(10)
C43 N6 C30 C31 179.0(8)
C45 N6 C30 C31 -3.1(12)
C43 N6 C30 C29 -2.6(12)
C45 N6 C30 C29 175.2(8)
C28 C29 C30 C31 -1.5(10)
C28 C29 C30 N6 -179.9(7)
N6 C30 C31 C32 179.2(7)
C29 C30 C31 C32 0.8(10)
C30 C31 C32 C27 -0.4(9)
C30 C31 C32 O4 -179.5(6)
C28 C27 C32 C31 0.6(8)
C26 C27 C32 C31 -179.7(5)
C28 C27 C32 O4 179.7(5)
C26 C27 C32 O4 -0.7(8)
C33 O4 C32 C31 168.3(5)
C33 O4 C32 C27 -10.8(8)
C32 O4 C33 C34 -168.5(5)
C32 O4 C33 C38 10.3(8)
O4 C33 C34 C35 179.4(5)
C38 C33 C34 C35 0.5(10)
C41 N5 C35 C34 -170.4(7)
C39 N5 C35 C34 18.8(11)
C41 N5 C35 C36 9.6(11)
C39 N5 C35 C36 -161.2(7)
C33 C34 C35 N5 -179.7(7)
C33 C34 C35 C36 0.3(9)
N5 C35 C36 C37 178.8(7)
C34 C35 C36 C37 -1.2(10)
C35 C36 C37 C38 1.3(10)
O4 C33 C38 C37 -179.2(5)
C34 C33 C38 C37 -0.5(8)
O4 C33 C38 C26 1.7(8)
C34 C33 C38 C26 -179.6(5)
C36 C37 C38 C33 -0.5(9)
C36 C37 C38 C26 178.6(6)
N4 C26 C38 C33 111.3(5)
C27 C26 C38 C33 -11.7(7)
C25 C26 C38 C33 -138.8(5)
N4 C26 C38 C37 -67.7(6)
C27 C26 C38 C37 169.2(5)
C25 C26 C38 C37 42.2(6)
C35 N5 C39 C40 -94.0(9)
C41 N5 C39 C40 94.9(10)
C35 N5 C41 C42 -94.2(11)
C39 N5 C41 C42 76.8(11)
C30 N6 C43 C44 86.9(9)
C45 N6 C43 C44 -91.0(9)
C30 N6 C45 C46 84.7(10)
C43 N6 C45 C46 -97.4(10)

loop_
_platon_squeeze_void_nr
_platon_squeeze_void_average_x
_platon_squeeze_void_average_y
_platon_squeeze_void_average_z
_platon_squeeze_void_volume
_platon_squeeze_void_count_electrons
_platon_squeeze_void_content
1 0.500 0.000 -0.015 331 18 ' '
2 1.000 0.500 0.004 331 18 ' '
